data_7026704
loop_
_publ_author_name
'Allen, John J.'
'Hamilton, Christopher E.'
'Barron, Andrew R.'

_publ_section_title
;
 Synthesis and characterization of aryl substituted bis(2-pyridyl)amines
 and their copper olefin complexes: investigation of remote steric control
 over olefin binding.
;
_journal_issue 47
_journal_name_full 'Dalton transactions (Cambridge, England : 2003)'
_journal_page_first 11451
_journal_page_last 11468
_journal_paper_doi 10.1039/c0dt00608d
_journal_volume 39
_journal_year 2010
_chemical_formula_moiety 'C38 H44 Cu2 N6 O4, 2(B F4), 2(C H4 O)'
_chemical_formula_sum 'C40 H52 B2 Cu2 F8 N6 O6'
_chemical_formula_weight 1013.58
_space_group_IT_number 14
_symmetry_cell_setting monoclinic
_symmetry_Int_Tables_number 14
_symmetry_space_group_name_Hall '-P 2yn'
_symmetry_space_group_name_H-M 'P 1 21/n 1'
_atom_sites_solution_hydrogens geom
_atom_sites_solution_primary direct
_atom_sites_solution_secondary difmap
_audit_creation_method SHELXL-97
_cell_angle_alpha 90.00
_cell_angle_beta 100.72(3)
_cell_angle_gamma 90.00
_cell_formula_units_Z 2
_cell_length_a 12.762(3)
_cell_length_b 7.7754(16)
_cell_length_c 23.501(5)
_cell_measurement_reflns_used 2813
_cell_measurement_temperature 298(2)
_cell_measurement_theta_max 20.70
_cell_measurement_theta_min 2.76
_cell_volume 2291.3(9)
_computing_cell_refinement 'SMART v5.630 (Bruker-AXS 2003)'
_computing_data_collection 'SMART v5.630 (Bruker-AXS 2003)'
_computing_data_reduction 'Bruker SAINT+ v6.45 (Bruker-AXS 2003)'
_computing_molecular_graphics 'SHELXTL v5.1'
_computing_publication_material 'SHELXTL v5.1'
_computing_structure_refinement 'SHELXTL v5.1'
_computing_structure_solution 'SHELXTL v5.1 (Bruker-AXS, 1998)'
_diffrn_ambient_pressure 101.33
_diffrn_ambient_temperature 298(2)
_diffrn_measured_fraction_theta_full 0.977
_diffrn_measured_fraction_theta_max 0.977
_diffrn_measurement_device_type 'Bruker CCD area detector'
_diffrn_measurement_method '\w scans'
_diffrn_radiation_monochromator graphite
_diffrn_radiation_probe x-ray
_diffrn_radiation_type MoK\a
_diffrn_radiation_wavelength 0.71073
_diffrn_reflns_av_R_equivalents 0.0686
_diffrn_reflns_av_sigmaI/netI 0.0680
_diffrn_reflns_limit_h_max 17
_diffrn_reflns_limit_h_min -16
_diffrn_reflns_limit_k_max 10
_diffrn_reflns_limit_k_min -10
_diffrn_reflns_limit_l_max 30
_diffrn_reflns_limit_l_min -31
_diffrn_reflns_number 27141
_diffrn_reflns_theta_full 28.31
_diffrn_reflns_theta_max 28.31
_diffrn_reflns_theta_min 1.76
_diffrn_source 'fine-focus sealed tube'
_diffrn_source_type 'Bruker SMART CCD'
_exptl_absorpt_coefficient_mu 1.012
_exptl_absorpt_correction_T_max 0.8217
_exptl_absorpt_correction_T_min 0.6589
_exptl_absorpt_correction_type multi-scan
_exptl_absorpt_process_details 'SADABS (Bruker-AXS, 2003)'
_exptl_crystal_colour dark-blue
_exptl_crystal_density_diffrn 1.469
_exptl_crystal_density_method 'not measured'
_exptl_crystal_description prism
_exptl_crystal_F_000 1044
_exptl_crystal_recrystallization_method 'sat. soln in MeOH cooled to -12 deg. C for several days'
_exptl_crystal_size_max 0.45
_exptl_crystal_size_mid 0.22
_exptl_crystal_size_min 0.20
_refine_diff_density_max 0.690
_refine_diff_density_min -0.569
_refine_diff_density_rms 0.074
_refine_ls_extinction_method none
_refine_ls_goodness_of_fit_ref 1.013
_refine_ls_hydrogen_treatment mixed
_refine_ls_matrix_type full
_refine_ls_number_parameters 336
_refine_ls_number_reflns 5577
_refine_ls_number_restraints 0
_refine_ls_restrained_S_all 1.013
_refine_ls_R_factor_all 0.1096
_refine_ls_R_factor_gt 0.0520
_refine_ls_shift/su_max 0.000
_refine_ls_shift/su_mean 0.000
_refine_ls_structure_factor_coef Fsqd
_refine_ls_weighting_details 'calc w=1/[\s^2^(Fo^2^)+(0.0557P)^2^+2.1475P] where P=(Fo^2^+2Fc^2^)/3'
_refine_ls_weighting_scheme calc
_refine_ls_wR_factor_gt 0.1118
_refine_ls_wR_factor_ref 0.1367
_reflns_number_gt 3355
_reflns_number_total 5577
_reflns_threshold_expression >2sigma(I)
_cod_data_source_file c0dt00608d.txt
_cod_data_source_block comdpa
_cod_original_cell_volume 2291.4(8)
_cod_original_sg_symbol_H-M 'P 21/n'
_cod_database_code 7026704

loop_
_symmetry_equiv_pos_as_xyz
'x, y, z'
'-x+1/2, y+1/2, -z+1/2'
'-x, -y, -z'
'x-1/2, -y-1/2, z-1/2'

loop_
_atom_site_label
_atom_site_type_symbol
_atom_site_fract_x
_atom_site_fract_y
_atom_site_fract_z
_atom_site_U_iso_or_equiv
_atom_site_adp_type
_atom_site_occupancy
_atom_site_symmetry_multiplicity
_atom_site_calc_flag
_atom_site_refinement_flags
_atom_site_disorder_assembly
_atom_site_disorder_group
Cu1 Cu 1.58436(3) 0.40623(5) 0.040057(16) 0.03243(14) Uani 1 1 d . . .
O1 O 1.4642(2) 0.5605(4) 0.04300(11) 0.0365(6) Uani 1 1 d . . .
H1A H 1.425(3) 0.530(5) 0.0519(17) 0.037(14) Uiso 1 1 d . . .
O2 O 1.4922(3) 0.1633(5) 0.03885(14) 0.0543(8) Uani 1 1 d . . .
H2B H 1.511(3) 0.089(5) 0.0532(15) 0.023(12) Uiso 1 1 d . . .
H2C H 1.423(4) 0.164(6) 0.041(2) 0.084(17) Uiso 1 1 d . . .
N1 N 1.8130(2) 0.4815(4) 0.11381(11) 0.0327(6) Uani 1 1 d . . .
N2 N 1.6375(2) 0.4081(4) 0.12504(11) 0.0335(6) Uani 1 1 d . . .
N3 N 1.7268(2) 0.3187(4) 0.03282(11) 0.0340(6) Uani 1 1 d . . .
C1 C 1.7352(3) 0.4646(4) 0.14863(13) 0.0333(7) Uani 1 1 d . . .
C2 C 1.7601(3) 0.5049(5) 0.20775(15) 0.0452(9) Uani 1 1 d . . .
H2A H 1.8262 0.5516 0.2236 0.054 Uiso 1 1 calc R . .
C3 C 1.6862(3) 0.4748(6) 0.24203(16) 0.0538(10) Uani 1 1 d . . .
H3A H 1.7020 0.5006 0.2813 0.065 Uiso 1 1 calc R . .
C4 C 1.5882(3) 0.4063(5) 0.21813(16) 0.0504(10) Uani 1 1 d . . .
H4A H 1.5382 0.3804 0.2410 0.060 Uiso 1 1 calc R . .
C5 C 1.5672(3) 0.3778(5) 0.16016(16) 0.0455(9) Uani 1 1 d . . .
H5A H 1.5003 0.3350 0.1437 0.055 Uiso 1 1 calc R . .
C6 C 1.8168(2) 0.3852(4) 0.06358(13) 0.0325(7) Uani 1 1 d . . .
C7 C 1.9149(3) 0.3579(5) 0.04645(16) 0.0478(10) Uani 1 1 d . . .
H7A H 1.9767 0.4094 0.0664 0.057 Uiso 1 1 calc R . .
C8 C 1.9180(3) 0.2535(6) -0.00049(17) 0.0556(11) Uani 1 1 d . . .
H8A H 1.9826 0.2343 -0.0124 0.067 Uiso 1 1 calc R . .
C9 C 1.8275(3) 0.1778(5) -0.02977(16) 0.0479(9) Uani 1 1 d . . .
H9A H 1.8295 0.1036 -0.0606 0.057 Uiso 1 1 calc R . .
C10 C 1.7333(3) 0.2148(5) -0.01224(15) 0.0425(9) Uani 1 1 d . . .
H10A H 1.6709 0.1657 -0.0325 0.051 Uiso 1 1 calc R . .
C11 C 1.9073(2) 0.5801(4) 0.13778(14) 0.0340(7) Uani 1 1 d . . .
C12 C 1.9922(3) 0.5007(5) 0.17454(15) 0.0392(8) Uani 1 1 d . . .
C13 C 2.0810(3) 0.5993(5) 0.19460(16) 0.0478(9) Uani 1 1 d . . .
H13A H 2.1379 0.5494 0.2196 0.057 Uiso 1 1 calc R . .
C14 C 2.0889(3) 0.7687(5) 0.17913(16) 0.0485(10) Uani 1 1 d . . .
C15 C 2.0035(3) 0.8432(5) 0.14228(16) 0.0456(9) Uani 1 1 d . . .
H15A H 2.0082 0.9573 0.1312 0.055 Uiso 1 1 calc R . .
C16 C 1.9111(3) 0.7509(5) 0.12159(14) 0.0376(8) Uani 1 1 d . . .
C17 C 1.9890(3) 0.3136(5) 0.19086(18) 0.0556(11) Uani 1 1 d . . .
H17A H 2.0394 0.2931 0.2259 0.083 Uiso 1 1 calc R . .
H17B H 2.0069 0.2439 0.1603 0.083 Uiso 1 1 calc R . .
H17C H 1.9187 0.2846 0.1967 0.083 Uiso 1 1 calc R . .
C18 C 2.1888(4) 0.8715(7) 0.2016(2) 0.0814(16) Uani 1 1 d . . .
H18A H 2.1800 0.9868 0.1869 0.122 Uiso 1 1 calc R . .
H18B H 2.2486 0.8188 0.1890 0.122 Uiso 1 1 calc R . .
H18C H 2.2011 0.8740 0.2431 0.122 Uiso 1 1 calc R . .
C19 C 1.8186(3) 0.8353(6) 0.08229(19) 0.0626(12) Uani 1 1 d . . .
H19A H 1.8083 0.7822 0.0448 0.094 Uiso 1 1 calc R . .
H19B H 1.8333 0.9554 0.0787 0.094 Uiso 1 1 calc R . .
H19C H 1.7552 0.8219 0.0984 0.094 Uiso 1 1 calc R . .
O1S O 1.5424(3) 0.8609(5) 0.09768(17) 0.0707(11) Uani 1 1 d . . .
H1S4 H 1.528(4) 0.787(6) 0.085(2) 0.065(19) Uiso 1 1 d . . .
C1S C 1.5131(5) 0.8569(7) 0.1520(2) 0.099(2) Uani 1 1 d . . .
H1S1 H 1.5674 0.7993 0.1791 0.148 Uiso 1 1 calc R . .
H1S2 H 1.4468 0.7962 0.1493 0.148 Uiso 1 1 calc R . .
H1S3 H 1.5049 0.9723 0.1650 0.148 Uiso 1 1 calc R . .
B1 B 2.2579(4) 0.2926(10) 0.1021(3) 0.0741(17) Uani 1 1 d . . .
F1 F 2.1573(3) 0.2614(7) 0.0973(2) 0.169(2) Uani 1 1 d . A .
F2 F 2.3077(7) 0.1664(16) 0.0816(8) 0.123(4) Uani 0.50 1 d P A 1
F3 F 2.255(2) 0.424(3) 0.0748(14) 0.41(2) Uani 0.50 1 d P A 1
F4 F 2.2752(11) 0.315(3) 0.1558(5) 0.223(8) Uani 0.50 1 d P A 1
F2A F 2.3052(6) 0.4483(11) 0.1150(5) 0.097(3) Uani 0.50 1 d P A 2
F3A F 2.3192(8) 0.182(2) 0.1350(11) 0.206(9) Uani 0.50 1 d P A 2
F4A F 2.2921(7) 0.301(3) 0.0514(4) 0.153(5) Uani 0.50 1 d P A 2

loop_
_atom_site_aniso_label
_atom_site_aniso_U_11
_atom_site_aniso_U_22
_atom_site_aniso_U_33
_atom_site_aniso_U_23
_atom_site_aniso_U_13
_atom_site_aniso_U_12
Cu1 0.0276(2) 0.0383(2) 0.0306(2) -0.00017(19) 0.00308(15) 0.00109(19)
O1 0.0306(14) 0.0470(17) 0.0324(13) 0.0008(11) 0.0071(11) 0.0037(12)
O2 0.056(2) 0.0433(19) 0.065(2) 0.0053(17) 0.0161(16) -0.0057(16)
N1 0.0257(14) 0.0415(16) 0.0306(14) -0.0054(13) 0.0045(11) -0.0021(12)
N2 0.0269(14) 0.0424(16) 0.0314(14) 0.0016(13) 0.0064(11) -0.0018(13)
N3 0.0294(14) 0.0414(17) 0.0306(15) -0.0028(13) 0.0041(12) 0.0028(12)
C1 0.0330(18) 0.0376(19) 0.0295(17) 0.0027(14) 0.0066(14) 0.0028(15)
C2 0.042(2) 0.059(3) 0.0335(19) -0.0053(18) 0.0053(16) -0.0026(19)
C3 0.060(3) 0.071(3) 0.0319(19) -0.0032(19) 0.0138(18) 0.003(2)
C4 0.046(2) 0.070(3) 0.039(2) 0.006(2) 0.0183(17) 0.000(2)
C5 0.0321(18) 0.061(3) 0.043(2) 0.0099(19) 0.0078(16) -0.0032(17)
C6 0.0295(16) 0.039(2) 0.0292(16) 0.0000(15) 0.0046(13) 0.0008(15)
C7 0.0308(19) 0.064(3) 0.049(2) -0.0112(19) 0.0088(16) -0.0024(17)
C8 0.042(2) 0.075(3) 0.054(2) -0.013(2) 0.0197(19) 0.005(2)
C9 0.051(2) 0.054(2) 0.040(2) -0.0127(18) 0.0121(18) 0.002(2)
C10 0.041(2) 0.045(2) 0.039(2) -0.0054(17) -0.0004(16) 0.0010(17)
C11 0.0301(16) 0.040(2) 0.0315(17) -0.0020(15) 0.0055(13) -0.0019(15)
C12 0.0351(19) 0.041(2) 0.040(2) 0.0011(16) 0.0013(15) 0.0030(16)
C13 0.0316(19) 0.061(3) 0.046(2) -0.003(2) -0.0044(16) 0.0025(19)
C14 0.040(2) 0.061(3) 0.045(2) -0.011(2) 0.0070(17) -0.0122(19)
C15 0.056(2) 0.038(2) 0.045(2) -0.0061(17) 0.0154(19) -0.0074(18)
C16 0.0366(19) 0.042(2) 0.0350(18) 0.0018(16) 0.0085(15) 0.0026(16)
C17 0.054(2) 0.047(3) 0.062(3) 0.007(2) 0.002(2) 0.012(2)
C18 0.063(3) 0.095(4) 0.082(4) -0.009(3) 0.001(3) -0.038(3)
C19 0.062(3) 0.058(3) 0.064(3) 0.019(2) 0.003(2) 0.008(2)
O1S 0.091(3) 0.055(2) 0.062(2) -0.0085(19) 0.0048(18) -0.0049(19)
C1S 0.170(6) 0.072(4) 0.048(3) -0.007(3) 0.004(3) 0.014(4)
B1 0.047(3) 0.103(5) 0.076(4) 0.005(4) 0.019(3) 0.000(3)
F1 0.057(2) 0.205(5) 0.254(6) -0.021(4) 0.054(3) -0.008(3)
F2 0.072(6) 0.102(7) 0.216(13) -0.045(8) 0.080(9) -0.007(5)
F3 0.63(4) 0.24(2) 0.48(4) 0.29(3) 0.38(4) 0.21(2)
F4 0.226(14) 0.36(2) 0.075(6) -0.042(10) 0.015(8) 0.097(16)
F2A 0.060(4) 0.077(5) 0.156(10) -0.012(6) 0.022(4) -0.024(3)
F3A 0.074(6) 0.214(14) 0.33(2) 0.204(15) 0.039(10) 0.029(8)
F4A 0.067(5) 0.291(18) 0.104(6) 0.028(9) 0.027(4) -0.039(8)

loop_
_atom_type_symbol
_atom_type_description
_atom_type_scat_dispersion_real
_atom_type_scat_dispersion_imag
_atom_type_scat_source
C C 0.0033 0.0016 'International Tables Vol C Tables 4.2.6.8 and 6.1.1.4'
H H 0.0000 0.0000 'International Tables Vol C Tables 4.2.6.8 and 6.1.1.4'
B B 0.0013 0.0007 'International Tables Vol C Tables 4.2.6.8 and 6.1.1.4'
N N 0.0061 0.0033 'International Tables Vol C Tables 4.2.6.8 and 6.1.1.4'
O O 0.0106 0.0060 'International Tables Vol C Tables 4.2.6.8 and 6.1.1.4'
F F 0.0171 0.0103 'International Tables Vol C Tables 4.2.6.8 and 6.1.1.4'
Cu Cu 0.3201 1.2651 'International Tables Vol C Tables 4.2.6.8 and 6.1.1.4'

loop_
_geom_angle_atom_site_label_1
_geom_angle_atom_site_label_2
_geom_angle_atom_site_label_3
_geom_angle
_geom_angle_site_symmetry_1
_geom_angle_site_symmetry_3
O1 Cu1 O1 81.33(12) 3_865 .
O1 Cu1 N3 94.90(11) 3_865 .
O1 Cu1 N3 162.21(12) . .
O1 Cu1 N2 171.89(12) 3_865 .
O1 Cu1 N2 94.76(11) . .
N3 Cu1 N2 86.67(11) . .
O1 Cu1 O2 91.77(13) 3_865 .
O1 Cu1 O2 96.04(14) . .
N3 Cu1 O2 101.47(13) . .
N2 Cu1 O2 95.72(12) . .
O1 Cu1 Cu1 40.75(8) 3_865 3_865
O1 Cu1 Cu1 40.58(8) . 3_865
N3 Cu1 Cu1 133.23(8) . 3_865
N2 Cu1 Cu1 134.93(8) . 3_865
O2 Cu1 Cu1 95.15(11) . 3_865
Cu1 O1 Cu1 98.67(12) 3_865 .
Cu1 O1 H1A 105(4) 3_865 .
Cu1 O1 H1A 118(4) . .
Cu1 O2 H2B 125(3) . .
Cu1 O2 H2C 121(3) . .
H2B O2 H2C 103(4) . .
C1 N1 C6 125.3(3) . .
C1 N1 C11 116.7(3) . .
C6 N1 C11 116.9(2) . .
C1 N2 C5 118.5(3) . .
C1 N2 Cu1 122.3(2) . .
C5 N2 Cu1 118.2(2) . .
C6 N3 C10 118.8(3) . .
C6 N3 Cu1 122.0(2) . .
C10 N3 Cu1 117.8(2) . .
N2 C1 C2 120.3(3) . .
N2 C1 N1 119.6(3) . .
C2 C1 N1 120.1(3) . .
C3 C2 C1 119.4(4) . .
C3 C2 H2A 120.3 . .
C1 C2 H2A 120.3 . .
C2 C3 C4 119.9(4) . .
C2 C3 H3A 120.1 . .
C4 C3 H3A 120.1 . .
C5 C4 C3 117.9(3) . .
C5 C4 H4A 121.1 . .
C3 C4 H4A 121.1 . .
N2 C5 C4 123.8(3) . .
N2 C5 H5A 118.1 . .
C4 C5 H5A 118.1 . .
N3 C6 C7 120.6(3) . .
N3 C6 N1 119.8(3) . .
C7 C6 N1 119.6(3) . .
C8 C7 C6 118.7(3) . .
C8 C7 H7A 120.6 . .
C6 C7 H7A 120.6 . .
C9 C8 C7 120.7(4) . .
C9 C8 H8A 119.7 . .
C7 C8 H8A 119.7 . .
C8 C9 C10 117.7(3) . .
C8 C9 H9A 121.1 . .
C10 C9 H9A 121.1 . .
N3 C10 C9 123.3(3) . .
N3 C10 H10A 118.4 . .
C9 C10 H10A 118.4 . .
C16 C11 C12 122.1(3) . .
C16 C11 N1 118.0(3) . .
C12 C11 N1 119.9(3) . .
C13 C12 C11 117.4(3) . .
C13 C12 C17 120.7(3) . .
C11 C12 C17 121.9(3) . .
C14 C13 C12 122.6(3) . .
C14 C13 H13A 118.7 . .
C12 C13 H13A 118.7 . .
C13 C14 C15 118.5(3) . .
C13 C14 C18 120.8(4) . .
C15 C14 C18 120.7(4) . .
C14 C15 C16 121.4(4) . .
C14 C15 H15A 119.3 . .
C16 C15 H15A 119.3 . .
C11 C16 C15 118.0(3) . .
C11 C16 C19 121.5(3) . .
C15 C16 C19 120.5(3) . .
C12 C17 H17A 109.5 . .
C12 C17 H17B 109.5 . .
H17A C17 H17B 109.5 . .
C12 C17 H17C 109.5 . .
H17A C17 H17C 109.5 . .
H17B C17 H17C 109.5 . .
C14 C18 H18A 109.5 . .
C14 C18 H18B 109.5 . .
H18A C18 H18B 109.5 . .
C14 C18 H18C 109.5 . .
H18A C18 H18C 109.5 . .
H18B C18 H18C 109.5 . .
C16 C19 H19A 109.5 . .
C16 C19 H19B 109.5 . .
H19A C19 H19B 109.5 . .
C16 C19 H19C 109.5 . .
H19A C19 H19C 109.5 . .
H19B C19 H19C 109.5 . .
C1S O1S H1S4 107(5) . .
O1S C1S H1S1 109.5 . .
O1S C1S H1S2 109.5 . .
H1S1 C1S H1S2 109.5 . .
O1S C1S H1S3 109.5 . .
H1S1 C1S H1S3 109.5 . .
H1S2 C1S H1S3 109.5 . .
F3 B1 F4 113.7(17) . .
F3 B1 F1 100.7(15) . .
F4 B1 F1 95.7(8) . .
F3 B1 F2 114.0(13) . .
F4 B1 F2 118.0(11) . .
F1 B1 F2 111.7(7) . .
F1 B1 F3A 113.8(7) . .
F1 B1 F4A 114.4(6) . .
F3A B1 F4A 107.3(11) . .
F1 B1 F2A 125.4(7) . .
F3A B1 F2A 105.0(10) . .
F4A B1 F2A 87.2(10) . .

loop_
_geom_bond_atom_site_label_1
_geom_bond_atom_site_label_2
_geom_bond_distance
_geom_bond_site_symmetry_2
Cu1 O1 1.952(3) 3_865
Cu1 O1 1.959(3) .
Cu1 N3 1.977(3) .
Cu1 N2 1.986(3) .
Cu1 O2 2.222(3) .
Cu1 Cu1 2.9665(11) 3_865
O1 Cu1 1.952(3) 3_865
O1 H1A 0.62(4) .
O2 H2B 0.69(3) .
O2 H2C 0.89(5) .
N1 C1 1.405(4) .
N1 C6 1.407(4) .
N1 C11 1.450(4) .
N2 C1 1.341(4) .
N2 C5 1.348(4) .
N3 C6 1.342(4) .
N3 C10 1.347(4) .
C1 C2 1.402(4) .
C2 C3 1.370(5) .
C2 H2A 0.9300 .
C3 C4 1.379(6) .
C3 H3A 0.9300 .
C4 C5 1.357(5) .
C4 H4A 0.9300 .
C5 H5A 0.9300 .
C6 C7 1.400(4) .
C7 C8 1.376(5) .
C7 H7A 0.9300 .
C8 C9 1.364(5) .
C8 H8A 0.9300 .
C9 C10 1.371(5) .
C9 H9A 0.9300 .
C10 H10A 0.9300 .
C11 C16 1.385(5) .
C11 C12 1.397(5) .
C12 C13 1.377(5) .
C12 C17 1.507(5) .
C13 C14 1.375(5) .
C13 H13A 0.9300 .
C14 C15 1.386(5) .
C14 C18 1.514(5) .
C15 C16 1.389(5) .
C15 H15A 0.9300 .
C16 C19 1.507(5) .
C17 H17A 0.9600 .
C17 H17B 0.9600 .
C17 H17C 0.9600 .
C18 H18A 0.9600 .
C18 H18B 0.9600 .
C18 H18C 0.9600 .
C19 H19A 0.9600 .
C19 H19B 0.9600 .
C19 H19C 0.9600 .
O1S C1S 1.396(6) .
O1S H1S4 0.66(5) .
C1S H1S1 0.9600 .
C1S H1S2 0.9600 .
C1S H1S3 0.9600 .
B1 F3 1.202(15) .
B1 F4 1.252(11) .
B1 F1 1.291(6) .
B1 F2 1.309(10) .
B1 F3A 1.311(11) .
B1 F4A 1.345(10) .
B1 F2A 1.362(10) .

loop_
_geom_hbond_atom_site_label_D
_geom_hbond_atom_site_label_H
_geom_hbond_atom_site_label_A
_geom_hbond_distance_DH
_geom_hbond_distance_HA
_geom_hbond_distance_DA
_geom_hbond_angle_DHA
_geom_hbond_site_symmetry_A
O1 H1A F2A 0.62(4) 2.41(4) 3.003(10) 162(5) 1_455
O1 H1A F4A 0.62(4) 2.46(4) 3.016(14) 150(5) 1_455
O1 H1A F3 0.62(4) 2.47(4) 3.09(2) 172(5) 1_455
O2 H2B O1S 0.69(3) 2.06(4) 2.742(5) 171(4) 1_545
O2 H2C F2 0.89(5) 1.89(5) 2.728(9) 154(4) 1_455
O2 H2C F4A 0.89(5) 2.03(5) 2.835(15) 149(5) 1_455
O1S H1S4 O1 0.66(5) 2.11(5) 2.761(5) 174(6) .

loop_
_geom_torsion_atom_site_label_1
_geom_torsion_atom_site_label_2
_geom_torsion_atom_site_label_3
_geom_torsion_atom_site_label_4
_geom_torsion
_geom_torsion_site_symmetry_1
_geom_torsion_site_symmetry_3
_geom_torsion_site_symmetry_4
O1 Cu1 O1 Cu1 0.0 3_865 . 3_865
N3 Cu1 O1 Cu1 78.9(4) . . 3_865
N2 Cu1 O1 Cu1 172.84(12) . . 3_865
O2 Cu1 O1 Cu1 -90.88(14) . . 3_865
O1 Cu1 N2 C1 -119.5(3) . . .
N3 Cu1 N2 C1 42.8(3) . . .
O2 Cu1 N2 C1 144.0(3) . . .
Cu1 Cu1 N2 C1 -112.9(2) 3_865 . .
O1 Cu1 N2 C5 49.6(3) . . .
N3 Cu1 N2 C5 -148.2(3) . . .
O2 Cu1 N2 C5 -47.0(3) . . .
Cu1 Cu1 N2 C5 56.2(3) 3_865 . .
O1 Cu1 N3 C6 128.2(3) 3_865 . .
O1 Cu1 N3 C6 51.4(5) . . .
N2 Cu1 N3 C6 -43.8(3) . . .
O2 Cu1 N3 C6 -138.9(3) . . .
Cu1 Cu1 N3 C6 112.6(2) 3_865 . .
O1 Cu1 N3 C10 -38.2(3) 3_865 . .
O1 Cu1 N3 C10 -115.1(4) . . .
N2 Cu1 N3 C10 149.7(3) . . .
O2 Cu1 N3 C10 54.6(3) . . .
Cu1 Cu1 N3 C10 -53.9(3) 3_865 . .
C5 N2 C1 C2 -5.3(5) . . .
Cu1 N2 C1 C2 163.8(3) . . .
C5 N2 C1 N1 174.0(3) . . .
Cu1 N2 C1 N1 -17.0(4) . . .
C6 N1 C1 N2 -27.2(5) . . .
C11 N1 C1 N2 165.8(3) . . .
C6 N1 C1 C2 152.1(3) . . .
C11 N1 C1 C2 -14.9(5) . . .
N2 C1 C2 C3 4.4(6) . . .
N1 C1 C2 C3 -174.8(4) . . .
C1 C2 C3 C4 -0.3(6) . . .
C2 C3 C4 C5 -2.8(6) . . .
C1 N2 C5 C4 2.1(6) . . .
Cu1 N2 C5 C4 -167.4(3) . . .
C3 C4 C5 N2 2.0(6) . . .
C10 N3 C6 C7 4.9(5) . . .
Cu1 N3 C6 C7 -161.4(3) . . .
C10 N3 C6 N1 -174.4(3) . . .
Cu1 N3 C6 N1 19.3(4) . . .
C1 N1 C6 N3 26.0(5) . . .
C11 N1 C6 N3 -167.0(3) . . .
C1 N1 C6 C7 -153.3(3) . . .
C11 N1 C6 C7 13.7(5) . . .
N3 C6 C7 C8 -3.7(6) . . .
N1 C6 C7 C8 175.6(4) . . .
C6 C7 C8 C9 -0.1(6) . . .
C7 C8 C9 C10 2.5(6) . . .
C6 N3 C10 C9 -2.4(5) . . .
Cu1 N3 C10 C9 164.5(3) . . .
C8 C9 C10 N3 -1.3(6) . . .
C1 N1 C11 C16 -97.5(4) . . .
C6 N1 C11 C16 94.3(4) . . .
C1 N1 C11 C12 84.5(4) . . .
C6 N1 C11 C12 -83.6(4) . . .
C16 C11 C12 C13 0.2(5) . . .
N1 C11 C12 C13 178.1(3) . . .
C16 C11 C12 C17 -178.4(3) . . .
N1 C11 C12 C17 -0.5(5) . . .
C11 C12 C13 C14 -1.0(6) . . .
C17 C12 C13 C14 177.6(4) . . .
C12 C13 C14 C15 0.6(6) . . .
C12 C13 C14 C18 -179.1(4) . . .
C13 C14 C15 C16 0.7(6) . . .
C18 C14 C15 C16 -179.6(4) . . .
C12 C11 C16 C15 1.0(5) . . .
N1 C11 C16 C15 -176.9(3) . . .
C12 C11 C16 C19 -179.5(3) . . .
N1 C11 C16 C19 2.6(5) . . .
C14 C15 C16 C11 -1.4(5) . . .
C14 C15 C16 C19 179.1(4) . . .
N3 Cu1 Cu1 N2 34.39(17) . 3_865 3_865
N3 Cu1 Cu1 O2 -68.98(15) . 3_865 3_865
N1 Cu1 Cu1 O2 3.20(12) . 3_865 3_865
O1 O1 N3 N2 -170.0(2) 3_865 . .
Cu1 O1 Cu1 O2 -95.84(14) . 3_865 3_865
